data_7007800
loop_
_publ_author_name
'Uzelmeier, Calvin E.'
'Smucker, Bradley W.'
'Reinheimer, Eric W.'
'Shatruk, Mikhail'
'O'Neal, Amanda W'
'Fourmigu\'e, Marc'
'Dunbar, Kim R.'

_publ_section_title
;
 A series of complexes of the phosphorus-based TTF ligand o-P2 with the
 metal ions Fe(II), Co(II), Ni(II), Pd(II), Pt(II), and Ag(I).
;
_journal_issue 44
_journal_name_full 'Dalton transactions (Cambridge, England : 2003)'
_journal_page_first 5259
_journal_page_last 5268
_journal_paper_doi 10.1039/b610659e
_journal_year 2006
_chemical_formula_moiety '2(C64 H52 Ag P4 S8), 2(F6 P), 3(C2 H3 N)'
_chemical_formula_sum 'C134 H113 Ag2 F12 N3 P10 S16'
_chemical_formula_weight 3031.84
_chemical_name_systematic
;
?
;
_space_group_IT_number 14
_symmetry_cell_setting monoclinic
_symmetry_space_group_name_Hall '-P 2yn'
_symmetry_space_group_name_H-M 'P 1 21/n 1'
_atom_sites_solution_hydrogens geom
_atom_sites_solution_primary direct
_atom_sites_solution_secondary difmap
_cell_angle_alpha 90.00
_cell_angle_beta 109.509(11)
_cell_angle_gamma 90.00
_cell_formula_units_Z 4
_cell_length_a 25.098(13)
_cell_length_b 21.265(11)
_cell_length_c 26.793(14)
_cell_measurement_temperature 110(2)
_cell_volume 13479(12)
_computing_cell_refinement 'SAINT (Bruker, 2001)'
_computing_data_collection 'SMART V5.625 (Bruker, 2001)'
_computing_data_reduction 'SHELXS-97 (Sheldrick, 1990)'
_computing_molecular_graphics 'X-Seed (Barbour, 2001)'
_computing_structure_refinement 'SHELXL-97 (Sheldrick, 1997)'
_computing_structure_solution 'SHELXS-97 (Sheldrick, 1990)'
_diffrn_ambient_temperature 110(2)
_diffrn_measured_fraction_theta_full 0.999
_diffrn_measured_fraction_theta_max 0.999
_diffrn_measurement_device_type 'Bruker D8 on GADDS'
_diffrn_radiation_monochromator graphite
_diffrn_radiation_source 'fine-focus sealed tube'
_diffrn_radiation_type MoK\a
_diffrn_radiation_wavelength 0.71073
_diffrn_reflns_av_R_equivalents 0.1264
_diffrn_reflns_av_sigmaI/netI 0.1818
_diffrn_reflns_limit_h_max 31
_diffrn_reflns_limit_h_min -21
_diffrn_reflns_limit_k_max 26
_diffrn_reflns_limit_k_min -26
_diffrn_reflns_limit_l_max 29
_diffrn_reflns_limit_l_min -33
_diffrn_reflns_number 75004
_diffrn_reflns_theta_full 26.37
_diffrn_reflns_theta_max 26.37
_diffrn_reflns_theta_min 0.96
_exptl_absorpt_coefficient_mu 0.725
_exptl_absorpt_correction_T_max 0.964
_exptl_absorpt_correction_T_min 0.933
_exptl_absorpt_correction_type multi-scan
_exptl_absorpt_process_details 'SADABS (Bruker, 2000)'
_exptl_crystal_colour red-orange
_exptl_crystal_density_diffrn 1.494
_exptl_crystal_density_method 'not measured'
_exptl_crystal_description block
_exptl_crystal_F_000 6184
_exptl_crystal_size_max .10
_exptl_crystal_size_mid .08
_exptl_crystal_size_min .05
_refine_diff_density_max 3.205
_refine_diff_density_min -1.843
_refine_diff_density_rms 0.154
_refine_ls_extinction_coef 0.00000(2)
_refine_ls_extinction_expression Fc^*^=kFc[1+0.001xFc^2^\l^3^/sin(2\q)]^-1/4^
_refine_ls_extinction_method SHELXL
_refine_ls_goodness_of_fit_ref 1.049
_refine_ls_hydrogen_treatment mixed
_refine_ls_matrix_type full
_refine_ls_number_parameters 1519
_refine_ls_number_reflns 27550
_refine_ls_number_restraints 9
_refine_ls_restrained_S_all 1.049
_refine_ls_R_factor_all 0.1886
_refine_ls_R_factor_gt 0.1001
_refine_ls_shift/su_max 1.028
_refine_ls_shift/su_mean 0.004
_refine_ls_structure_factor_coef Fsqd
_refine_ls_weighting_details 'calc w=1/[\s^2^(Fo^2^)+(0.0600P)^2^+121.1530P] where P=(Fo^2^+2Fc^2^)/3'
_refine_ls_weighting_scheme calc
_refine_ls_wR_factor_gt 0.1967
_refine_ls_wR_factor_ref 0.2303
_reflns_number_gt 14709
_reflns_number_total 27550
_reflns_threshold_expression >2sigma(I)
_cod_data_source_file b610659e.txt
_cod_data_source_block h:\er044\work\p21n
_cod_depositor_comments
;
The following automatic conversions were performed:
'_symmetry_cell_setting' value 'Monoclinic' changed to 'monoclinic'
according to '/home/saulius/struct/CIF-dictionaries/cif_core.dic'
dictionary named 'cif_core.dic' version 2.4.1 from
2010-06-29.

'_exptl_absorpt_correction_type' value 'Multi-scan' changed
to 'multi-scan' according to
'/home/saulius/struct/CIF-dictionaries/cif_core.dic' dictionary named
'cif_core.dic' version 2.4.1 from 2010-06-29.

Automatic conversion script
Id: cif_fix_enum 1527 2010-12-29 10:47:43Z saulius 
;
_cod_original_sg_symbol_H-M 'P 21/n'
_cod_database_code 7007800

loop_
_symmetry_equiv_pos_as_xyz
'x, y, z'
'-x+1/2, y+1/2, -z+1/2'
'-x, -y, -z'
'x-1/2, -y-1/2, z-1/2'

loop_
_atom_site_label
_atom_site_type_symbol
_atom_site_fract_x
_atom_site_fract_y
_atom_site_fract_z
_atom_site_U_iso_or_equiv
_atom_site_adp_type
_atom_site_occupancy
_atom_site_symmetry_multiplicity
_atom_site_calc_flag
_atom_site_refinement_flags
_atom_site_disorder_assembly
_atom_site_disorder_group
Ag1 Ag 0.70105(3) 0.30161(3) 0.15144(3) 0.01717(17) Uani 1 1 d . . .
P3 P 0.60139(10) 0.26916(11) 0.12260(9) 0.0168(5) Uiso 1 1 d . . .
S6 S 0.54292(10) 0.14214(10) 0.08504(9) 0.0182(5) Uani 1 1 d . . .
P2 P 0.75183(10) 0.36250(11) 0.23325(9) 0.0171(5) Uiso 1 1 d . . .
S8 S 0.57696(10) -0.06052(10) 0.08673(9) 0.0193(5) Uani 1 1 d . . .
S5 S 0.64943(10) 0.06956(10) 0.12022(9) 0.0182(5) Uani 1 1 d . . .
S2 S 0.82985(10) 0.47748(10) 0.25320(9) 0.0193(5) Uani 1 1 d . . .
S1 S 0.82031(10) 0.49280(10) 0.14115(9) 0.0194(5) Uani 1 1 d . . .
P4 P 0.72295(10) 0.18698(10) 0.16168(9) 0.0168(5) Uiso 1 1 d . . .
P1 P 0.74051(10) 0.37835(10) 0.10464(9) 0.0162(5) Uiso 1 1 d . . .
S7 S 0.47200(10) 0.01304(10) 0.05715(9) 0.0197(5) Uani 1 1 d . . .
S4 S 0.94550(11) 0.55743(10) 0.28999(9) 0.0203(5) Uani 1 1 d . . .
S3 S 0.93793(11) 0.57561(11) 0.17904(9) 0.0208(5) Uani 1 1 d . . .
C10 C 0.6545(4) 0.1514(4) 0.1286(3) 0.017(2) Uani 1 1 d . . .
C9 C 0.6056(4) 0.1842(4) 0.1136(3) 0.0142(19) Uani 1 1 d . . .
C1 C 0.7871(4) 0.4233(4) 0.2081(4) 0.0152(19) Uani 1 1 d . . .
C2 C 0.7828(4) 0.4307(3) 0.1565(3) 0.0112(18) Uani 1 1 d . . .
C53 C 0.7700(4) 0.1530(4) 0.1301(4) 0.024(2) Uani 1 1 d . . .
C47 C 0.5452(4) 0.2941(4) 0.0636(3) 0.020(2) Uani 1 1 d . . .
C21 C 0.8570(5) 0.2867(5) 0.0575(5) 0.043(3) Uani 1 1 d . . .
H21 H 0.8781 0.2501 0.0673 0.052 Uiso 1 1 calc R . .
C11 C 0.5756(3) 0.0676(4) 0.0933(3) 0.0111(18) Uani 1 1 d . . .
C14 C 0.5130(5) -0.1027(4) 0.0631(4) 0.024(2) Uani 1 1 d . . .
C3 C 0.8589(4) 0.5098(4) 0.2077(3) 0.017(2) Uani 1 1 d . . .
C59 C 0.7417(4) 0.1525(4) 0.2275(4) 0.023(2) Uani 1 1 d . . .
C46 C 0.5696(4) 0.2298(4) 0.2097(4) 0.025(2) Uani 1 1 d . . .
H46 H 0.5808 0.1893 0.2047 0.031 Uiso 1 1 calc R . .
C29 C 0.8108(4) 0.3135(4) 0.2722(4) 0.026(2) Uani 1 1 d . . .
C18 C 0.8003(4) 0.3987(5) 0.0321(4) 0.030(2) Uani 1 1 d . . .
H18 H 0.7818 0.4372 0.0241 0.036 Uiso 1 1 calc R . .
C24 C 0.6644(4) 0.4181(4) 0.0067(4) 0.024(2) Uani 1 1 d . . .
H24 H 0.6826 0.3901 -0.0089 0.029 Uiso 1 1 calc R . .
C6 C 1.0022(4) 0.5959(4) 0.2282(4) 0.020(2) Uani 1 1 d . . .
C13 C 0.4649(4) -0.0695(4) 0.0498(3) 0.022(2) Uani 1 1 d . . .
C12 C 0.5452(4) 0.0139(4) 0.0802(3) 0.016(2) Uani 1 1 d . . .
C4 C 0.9075(4) 0.5428(4) 0.2230(3) 0.019(2) Uani 1 1 d . . .
C5 C 1.0058(4) 0.5884(4) 0.2790(3) 0.017(2) Uani 1 1 d . . .
C23 C 0.6860(4) 0.4283(4) 0.0615(4) 0.017(2) Uani 1 1 d . . .
C8 C 1.0449(4) 0.6255(4) 0.2072(4) 0.028(2) Uani 1 1 d . . .
H8A H 1.0794 0.6329 0.2359 0.043 Uiso 1 1 calc R . .
H8B H 1.0305 0.6648 0.1904 0.043 Uiso 1 1 calc R . .
H8C H 1.0522 0.5978 0.1819 0.043 Uiso 1 1 calc R . .
C40 C 0.6710(5) 0.4231(5) 0.2626(4) 0.034(3) Uani 1 1 d . . .
H40 H 0.6470 0.4111 0.2293 0.041 Uiso 1 1 calc R . .
C17 C 0.7884(4) 0.3593(4) 0.0690(4) 0.022(2) Uani 1 1 d . . .
C52 C 0.4888(5) 0.2959(4) 0.0607(4) 0.035(3) Uani 1 1 d . . .
H52 H 0.4788 0.2828 0.0895 0.041 Uiso 1 1 calc R . .
C41 C 0.5713(4) 0.2768(4) 0.1757(4) 0.024(2) Uani 1 1 d . . .
C54 C 0.7521(5) 0.1344(5) 0.0787(4) 0.034(3) Uani 1 1 d . . .
H54 H 0.7137 0.1357 0.0594 0.041 Uiso 1 1 calc R . .
C26 C 0.5903(4) 0.4924(5) -0.0008(4) 0.030(2) Uani 1 1 d . . .
H26 H 0.5585 0.5143 -0.0217 0.037 Uiso 1 1 calc R . .
C39 C 0.6503(6) 0.4596(6) 0.2965(5) 0.049(3) Uani 1 1 d . . .
H39 H 0.6129 0.4734 0.2849 0.058 Uiso 1 1 calc R . .
C27 C 0.6108(5) 0.5028(5) 0.0523(4) 0.037(3) Uani 1 1 d . . .
H27 H 0.5930 0.5316 0.0677 0.045 Uiso 1 1 calc R . .
C30 C 0.8498(4) 0.2954(5) 0.2501(5) 0.037(3) Uani 1 1 d . . .
H30 H 0.8493 0.3122 0.2179 0.045 Uiso 1 1 calc R . .
C56 C 0.8472(6) 0.1125(5) 0.0835(6) 0.049(4) Uani 1 1 d . . .
H56 H 0.8731 0.0986 0.0679 0.058 Uiso 1 1 calc R . .
C45 C 0.5508(6) 0.2427(5) 0.2522(5) 0.045(3) Uani 1 1 d . . .
H45 H 0.5498 0.2107 0.2756 0.054 Uiso 1 1 calc R . .
C49 C 0.5166(6) 0.3347(5) -0.0247(4) 0.048(3) Uani 1 1 d . . .
H49 H 0.5256 0.3474 -0.0541 0.058 Uiso 1 1 calc R . .
C35 C 0.7275(4) 0.4055(4) 0.2796(4) 0.024(2) Uani 1 1 d . . .
C48 C 0.5598(5) 0.3138(5) 0.0205(4) 0.043(3) Uani 1 1 d . . .
H48 H 0.5972 0.3131 0.0216 0.051 Uiso 1 1 calc R . .
C42 C 0.5546(5) 0.3373(5) 0.1843(4) 0.035(3) Uani 1 1 d . . .
H42 H 0.5562 0.3699 0.1616 0.042 Uiso 1 1 calc R . .
C25 C 0.6167(4) 0.4491(5) -0.0243(4) 0.033(3) Uani 1 1 d . . .
H25 H 0.6021 0.4413 -0.0605 0.040 Uiso 1 1 calc R . .
C7 C 1.0537(4) 0.6078(4) 0.3271(4) 0.025(2) Uani 1 1 d . . .
H7A H 1.0842 0.6235 0.3166 0.037 Uiso 1 1 calc R . .
H7B H 1.0665 0.5722 0.3500 0.037 Uiso 1 1 calc R . .
H7C H 1.0412 0.6402 0.3455 0.037 Uiso 1 1 calc R . .
C64 C 0.7163(5) 0.1779(5) 0.2612(4) 0.036(3) Uani 1 1 d . . .
H64 H 0.6913 0.2113 0.2495 0.043 Uiso 1 1 calc R . .
C44 C 0.5338(5) 0.3024(5) 0.2595(5) 0.043(3) Uani 1 1 d . . .
H44 H 0.5207 0.3104 0.2875 0.052 Uiso 1 1 calc R . .
C28 C 0.6579(5) 0.4705(4) 0.0832(4) 0.029(2) Uani 1 1 d . . .
H28 H 0.6711 0.4772 0.1196 0.035 Uiso 1 1 calc R . .
C19 C 0.8378(5) 0.3826(5) 0.0079(4) 0.032(3) Uani 1 1 d . . .
H19 H 0.8444 0.4095 -0.0168 0.039 Uiso 1 1 calc R . .
C15 C 0.4057(4) -0.0929(5) 0.0300(4) 0.031(3) Uani 1 1 d . . .
H15A H 0.4055 -0.1364 0.0205 0.046 Uiso 1 1 calc R . .
H15B H 0.3844 -0.0689 -0.0005 0.046 Uiso 1 1 calc R . .
H15C H 0.3891 -0.0884 0.0573 0.046 Uiso 1 1 calc R . .
C36 C 0.7621(5) 0.4230(5) 0.3304(4) 0.038(3) Uani 1 1 d . . .
H36 H 0.8000 0.4113 0.3423 0.046 Uiso 1 1 calc R . .
C60 C 0.7785(5) 0.1022(4) 0.2453(4) 0.031(3) Uani 1 1 d . . .
H60 H 0.7941 0.0825 0.2224 0.038 Uiso 1 1 calc R . .
C37 C 0.7406(6) 0.4574(6) 0.3632(5) 0.046(3) Uani 1 1 d . . .
H37 H 0.7641 0.4687 0.3968 0.055 Uiso 1 1 calc R . .
C43 C 0.5358(5) 0.3492(6) 0.2265(5) 0.045(3) Uani 1 1 d . . .
H43 H 0.5245 0.3896 0.2319 0.054 Uiso 1 1 calc R . .
C16 C 0.5187(5) -0.1726(4) 0.0607(4) 0.034(3) Uani 1 1 d . . .
H16A H 0.5331 -0.1891 0.0961 0.051 Uiso 1 1 calc R . .
H16B H 0.5442 -0.1826 0.0421 0.051 Uiso 1 1 calc R . .
H16C H 0.4823 -0.1907 0.0426 0.051 Uiso 1 1 calc R . .
C57 C 0.8655(6) 0.1314(5) 0.1343(6) 0.052(4) Uani 1 1 d . . .
H57 H 0.9039 0.1301 0.1536 0.063 Uiso 1 1 calc R . .
C50 C 0.4624(5) 0.3366(4) -0.0264(4) 0.039(3) Uani 1 1 d . . .
H50 H 0.4347 0.3517 -0.0567 0.047 Uiso 1 1 calc R . .
C51 C 0.4473(5) 0.3172(5) 0.0151(5) 0.041(3) Uani 1 1 d . . .
H51 H 0.4096 0.3180 0.0132 0.049 Uiso 1 1 calc R . .
C61 C 0.7920(5) 0.0814(5) 0.2973(5) 0.045(3) Uani 1 1 d . . .
H61 H 0.8188 0.0499 0.3100 0.054 Uiso 1 1 calc R . .
C38 C 0.6856(7) 0.4746(5) 0.3466(5) 0.052(4) Uani 1 1 d . . .
H38 H 0.6715 0.4968 0.3694 0.062 Uiso 1 1 calc R . .
C22 C 0.8162(5) 0.3020(5) 0.0806(5) 0.037(3) Uani 1 1 d . . .
H22 H 0.8078 0.2739 0.1035 0.045 Uiso 1 1 calc R . .
C58 C 0.8282(5) 0.1524(5) 0.1578(5) 0.036(3) Uani 1 1 d . . .
H58 H 0.8416 0.1665 0.1926 0.043 Uiso 1 1 calc R . .
C55 C 0.7900(6) 0.1135(5) 0.0539(5) 0.046(3) Uani 1 1 d . . .
H55 H 0.7772 0.1006 0.0187 0.055 Uiso 1 1 calc R . .
C20 C 0.8659(5) 0.3265(5) 0.0201(5) 0.038(3) Uani 1 1 d . . .
H20 H 0.8911 0.3149 0.0031 0.046 Uiso 1 1 calc R . .
C63 C 0.7269(6) 0.1553(6) 0.3122(4) 0.045(3) Uani 1 1 d . . .
H63 H 0.7084 0.1721 0.3340 0.054 Uiso 1 1 calc R . .
C34 C 0.8120(5) 0.2877(5) 0.3207(5) 0.045(3) Uani 1 1 d . . .
H34 H 0.7852 0.2992 0.3360 0.054 Uiso 1 1 calc R . .
C62 C 0.7656(6) 0.1074(6) 0.3297(5) 0.048(3) Uani 1 1 d . . .
H62 H 0.7741 0.0925 0.3641 0.057 Uiso 1 1 calc R . .
Ag2 Ag 0.19805(3) 0.21647(3) 0.13847(3) 0.0258(2) Uani 1 1 d . . .
P7 P 0.23278(11) 0.12738(11) 0.09935(9) 0.0191(5) Uiso 1 1 d . . .
S9 S 0.02571(11) 0.36118(10) 0.07582(10) 0.0237(6) Uani 1 1 d . . .
P5 P 0.09589(11) 0.23964(11) 0.11385(9) 0.0179(5) Uiso 1 1 d . . .
S16 S 0.43489(11) -0.04868(11) 0.29136(9) 0.0234(6) Uani 1 1 d . . .
P8 P 0.24697(12) 0.16385(12) 0.22580(10) 0.0269(6) Uiso 1 1 d . . .
S14 S 0.31676(12) 0.03979(12) 0.25539(10) 0.0277(6) Uani 1 1 d . . .
P6 P 0.20888(12) 0.33293(12) 0.13687(11) 0.0285(6) Uiso 1 1 d . . .
S12 S 0.04616(13) 0.56667(11) 0.07485(11) 0.0332(7) Uani 1 1 d . . .
S11 S -0.05433(13) 0.48781(11) 0.05134(10) 0.0306(6) Uani 1 1 d . . .
S13 S 0.30455(12) 0.01122(11) 0.14485(10) 0.0282(6) Uani 1 1 d . . .
S15 S 0.41735(12) -0.06775(12) 0.17861(10) 0.0305(6) Uani 1 1 d . . .
S10 S 0.12553(13) 0.44229(11) 0.09927(11) 0.0333(7) Uani 1 1 d . . .
C67 C 0.0917(4) 0.3242(4) 0.1030(4) 0.020(2) Uani 1 1 d . . .
C66 C 0.1372(4) 0.3617(4) 0.1134(4) 0.026(2) Uani 1 1 d . . .
C69 C 0.0185(5) 0.4899(4) 0.0699(4) 0.031(3) Uani 1 1 d . . .
C89 C -0.0141(4) 0.2062(4) 0.0498(4) 0.025(2) Uani 1 1 d . . .
H89 H -0.0264 0.2218 0.0765 0.030 Uiso 1 1 calc R . .
C79 C 0.4842(4) -0.0867(4) 0.2229(4) 0.026(2) Uani 1 1 d . . .
C82 C 0.0651(4) 0.2257(4) 0.1653(3) 0.018(2) Uani 1 1 d . . .
C71 C -0.0648(5) 0.5703(4) 0.0508(4) 0.035(3) Uani 1 1 d . . .
C75 C 0.2714(4) 0.0801(4) 0.1559(4) 0.022(2) Uani 1 1 d . . .
C94 C 0.2408(5) 0.3745(5) 0.0931(4) 0.032(3) Uani 1 1 d . . .
C111 C 0.1616(4) 0.0715(4) 0.0054(4) 0.024(2) Uani 1 1 d . . .
H111 H 0.1809 0.0950 -0.0123 0.028 Uiso 1 1 calc R . .
C90 C -0.0528(4) 0.1814(4) 0.0052(4) 0.028(2) Uani 1 1 d . . .
H90 H -0.0908 0.1796 0.0018 0.033 Uiso 1 1 calc R . .
C88 C 0.0431(4) 0.2084(4) 0.0561(3) 0.018(2) Uani 1 1 d . . .
C78 C 0.4927(4) -0.0787(4) 0.2750(4) 0.024(2) Uani 1 1 d . . .
C106 C 0.1788(4) 0.0736(4) 0.0613(4) 0.020(2) Uani 1 1 d . . .
C93 C 0.0598(4) 0.1857(4) 0.0136(4) 0.026(2) Uani 1 1 d . . .
H93 H 0.0976 0.1879 0.0160 0.031 Uiso 1 1 calc R . .
C91 C -0.0347(5) 0.1589(4) -0.0351(4) 0.028(2) Uani 1 1 d . . .
H91 H -0.0611 0.1424 -0.0655 0.034 Uiso 1 1 calc R . .
C68 C 0.0515(5) 0.4394(4) 0.0805(4) 0.025(2) Uani 1 1 d . . .
C83 C 0.0595(4) 0.2722(4) 0.1996(4) 0.028(2) Uani 1 1 d . . .
H83 H 0.0688 0.3136 0.1949 0.033 Uiso 1 1 calc R . .
C95 C 0.2540(5) 0.4392(5) 0.0985(5) 0.042(3) Uani 1 1 d . . .
H95 H 0.2489 0.4622 0.1260 0.050 Uiso 1 1 calc R . .
C100 C 0.2375(4) 0.3668(4) 0.2039(4) 0.027(2) Uani 1 1 d . . .
C110 C 0.1168(5) 0.0351(5) -0.0226(4) 0.036(3) Uani 1 1 d . . .
H110 H 0.1064 0.0328 -0.0593 0.043 Uiso 1 1 calc R . .
C118 C 0.3090(4) 0.2036(4) 0.2700(4) 0.027(2) Uani 1 1 d . . .
C76 C 0.3451(4) 0.0013(4) 0.2115(4) 0.024(2) Uani 1 1 d . . .
C101 C 0.2054(6) 0.3560(5) 0.2367(5) 0.044(3) Uani 1 1 d . . .
H101 H 0.1694 0.3384 0.2236 0.053 Uiso 1 1 calc R . .
C70 C -0.0192(5) 0.6054(4) 0.0613(4) 0.033(3) Uani 1 1 d . . .
C92 C 0.0205(5) 0.1606(4) -0.0311(4) 0.025(2) Uani 1 1 d . . .
H92 H 0.0319 0.1449 -0.0583 0.031 Uiso 1 1 calc R . .
C87 C 0.0520(4) 0.1641(4) 0.1747(4) 0.026(2) Uani 1 1 d . . .
H87 H 0.0566 0.1318 0.1530 0.031 Uiso 1 1 calc R . .
C129 C 0.1855(6) 0.0797(5) 0.2639(4) 0.044(3) Uani 1 1 d . . .
H129 H 0.1915 0.0512 0.2400 0.052 Uiso 1 1 calc R . .
C81 C 0.5253(5) -0.1118(5) 0.1985(4) 0.036(3) Uani 1 1 d . . .
H81A H 0.5625 -0.1122 0.2244 0.055 Uiso 1 1 calc R . .
H81B H 0.5251 -0.0857 0.1692 0.055 Uiso 1 1 calc R . .
H81C H 0.5147 -0.1539 0.1861 0.055 Uiso 1 1 calc R . .
C77 C 0.3915(5) -0.0331(5) 0.2256(4) 0.028(2) Uani 1 1 d . . .
C109 C 0.0870(5) 0.0016(4) 0.0035(4) 0.032(3) Uani 1 1 d . . .
H109 H 0.0566 -0.0230 -0.0159 0.038 Uiso 1 1 calc R . .
C105 C 0.2891(5) 0.3939(5) 0.2233(5) 0.037(3) Uani 1 1 d . . .
H105 H 0.3099 0.4006 0.2009 0.045 Uiso 1 1 calc R . .
C107 C 0.1476(4) 0.0408(4) 0.0869(4) 0.026(2) Uani 1 1 d . . .
H107 H 0.1572 0.0431 0.1235 0.031 Uiso 1 1 calc R . .
C108 C 0.1012(5) 0.0040(5) 0.0571(4) 0.033(3) Uani 1 1 d . . .
H108 H 0.0805 -0.0187 0.0740 0.040 Uiso 1 1 calc R . .
C80 C 0.5441(4) -0.0976(5) 0.3199(4) 0.029(2) Uani 1 1 d . . .
H80A H 0.5361 -0.1351 0.3361 0.043 Uiso 1 1 calc R . .
H80B H 0.5545 -0.0644 0.3456 0.043 Uiso 1 1 calc R . .
H80C H 0.5747 -0.1056 0.3068 0.043 Uiso 1 1 calc R . .
C84 C 0.0401(5) 0.2569(5) 0.2405(5) 0.040(3) Uani 1 1 d . . .
H84 H 0.0365 0.2881 0.2634 0.048 Uiso 1 1 calc R . .
C104 C 0.3113(5) 0.4115(5) 0.2751(5) 0.046(3) Uani 1 1 d . . .
H104 H 0.3468 0.4302 0.2876 0.055 Uiso 1 1 calc R . .
C128 C 0.1522(5) 0.0600(5) 0.2956(4) 0.038(3) Uani 1 1 d . . .
H128 H 0.1381 0.0192 0.2933 0.046 Uiso 1 1 calc R . .
C112 C 0.2836(4) 0.1350(5) 0.0653(4) 0.028(2) Uani 1 1 d . . .
C113 C 0.2954(5) 0.0867(5) 0.0341(4) 0.035(3) Uani 1 1 d . . .
H113 H 0.2748 0.0495 0.0278 0.043 Uiso 1 1 calc R . .
C117 C 0.3161(5) 0.1878(5) 0.0748(5) 0.040(3) Uani 1 1 d . . .
H117 H 0.3095 0.2197 0.0958 0.048 Uiso 1 1 calc R . .
C86 C 0.0325(5) 0.1504(5) 0.2152(4) 0.033(3) Uani 1 1 d . . .
H86 H 0.0234 0.1091 0.2202 0.039 Uiso 1 1 calc R . .
C73 C -0.1247(6) 0.5902(5) 0.0379(4) 0.045(3) Uani 1 1 d . . .
H73A H -0.1268 0.6353 0.0374 0.068 Uiso 1 1 calc R . .
H73B H -0.1393 0.5742 0.0643 0.068 Uiso 1 1 calc R . .
H73C H -0.1467 0.5740 0.0038 0.068 Uiso 1 1 calc R . .
C98 C 0.2693(5) 0.3720(5) 0.0174(5) 0.041(3) Uani 1 1 d . . .
H98 H 0.2749 0.3483 -0.0096 0.049 Uiso 1 1 calc R . .
C96 C 0.2750(5) 0.4687(6) 0.0621(5) 0.047(3) Uani 1 1 d . . .
H96 H 0.2836 0.5114 0.0651 0.056 Uiso 1 1 calc R . .
C74 C 0.2768(4) 0.0930(4) 0.2067(4) 0.023(2) Uani 1 1 d . . .
C122 C 0.3854(5) 0.2753(5) 0.2783(5) 0.045(3) Uani 1 1 d . . .
H122 H 0.4053 0.3005 0.2622 0.054 Uiso 1 1 calc R . .
C124 C 0.2080(5) 0.1369(5) 0.2673(4) 0.035(3) Uani 1 1 d . . .
C99 C 0.2468(5) 0.3432(5) 0.0534(4) 0.039(3) Uani 1 1 d . . .
H99 H 0.2361 0.3011 0.0487 0.047 Uiso 1 1 calc R . .
C72 C -0.0160(6) 0.6757(5) 0.0620(4) 0.045(3) Uani 1 1 d . . .
H72A H -0.0534 0.6929 0.0481 0.068 Uiso 1 1 calc R . .
H72B H 0.0058 0.6893 0.0406 0.068 Uiso 1 1 calc R . .
H72C H 0.0017 0.6900 0.0977 0.068 Uiso 1 1 calc R . .
C126 C 0.1614(7) 0.1634(8) 0.3307(6) 0.073(5) Uani 1 1 d . . .
H126 H 0.1530 0.1923 0.3529 0.088 Uiso 1 1 calc R . .
C114 C 0.3379(6) 0.0959(6) 0.0134(5) 0.049(3) Uani 1 1 d . . .
H114 H 0.3448 0.0647 -0.0080 0.059 Uiso 1 1 calc R . .
C97 C 0.2827(5) 0.4336(6) 0.0217(5) 0.045(3) Uani 1 1 d . . .
H97 H 0.2972 0.4524 -0.0024 0.054 Uiso 1 1 calc R . .
C119 C 0.3274(5) 0.1969(6) 0.3244(4) 0.044(3) Uani 1 1 d . . .
H119 H 0.3085 0.1705 0.3406 0.052 Uiso 1 1 calc R . .
C103 C 0.2805(5) 0.4013(5) 0.3097(5) 0.047(3) Uani 1 1 d . . .
H103 H 0.2949 0.4138 0.3450 0.057 Uiso 1 1 calc R . .
C123 C 0.3392(5) 0.2427(5) 0.2485(4) 0.037(3) Uani 1 1 d . . .
H123 H 0.3274 0.2471 0.2119 0.044 Uiso 1 1 calc R . .
C85 C 0.0261(5) 0.1954(5) 0.2479(4) 0.033(3) Uani 1 1 d . . .
H85 H 0.0124 0.1854 0.2752 0.040 Uiso 1 1 calc R . .
C115 C 0.3697(6) 0.1471(8) 0.0227(5) 0.057(4) Uani 1 1 d . . .
H115 H 0.3988 0.1512 0.0086 0.068 Uiso 1 1 calc R . .
C102 C 0.2292(5) 0.3728(5) 0.2905(5) 0.046(3) Uani 1 1 d . . .
H102 H 0.2094 0.3642 0.3135 0.055 Uiso 1 1 calc R . .
C127 C 0.1424(6) 0.1014(7) 0.3280(5) 0.055(4) Uani 1 1 d . . .
H127 H 0.1221 0.0891 0.3498 0.066 Uiso 1 1 calc R . .
C116 C 0.3592(5) 0.1942(7) 0.0533(6) 0.059(4) Uani 1 1 d . . .
H116 H 0.3810 0.2305 0.0597 0.071 Uiso 1 1 calc R . .
C121 C 0.4021(5) 0.2703(5) 0.3315(5) 0.050(4) Uani 1 1 d . . .
H121 H 0.4322 0.2943 0.3525 0.060 Uiso 1 1 calc R . .
C120 C 0.3747(6) 0.2302(6) 0.3545(5) 0.059(4) Uani 1 1 d . . .
H120 H 0.3880 0.2252 0.3911 0.071 Uiso 1 1 calc R . .
C125 C 0.1931(6) 0.1808(6) 0.2995(5) 0.055(4) Uani 1 1 d . . .
H125 H 0.2047 0.2224 0.2998 0.066 Uiso 1 1 calc R . .
P10 P 0.01636(13) 0.95960(13) 0.16755(12) 0.0337(7) Uani 1 1 d . . .
P9 P -0.03164(15) 1.05696(16) 0.33328(12) 0.0461(8) Uani 1 1 d . . .
F12 F 0.0684(3) 1.0077(3) 0.1843(3) 0.056(2) Uani 1 1 d . . .
F9 F -0.0345(3) 0.9116(3) 0.1492(3) 0.061(2) Uani 1 1 d . . .
F1 F -0.0653(3) 1.0899(3) 0.2788(3) 0.061(2) Uani 1 1 d . . .
F7 F -0.0094(4) 0.9994(5) 0.1160(4) 0.126(5) Uani 1 1 d . . .
F10 F 0.0448(3) 0.9217(4) 0.2200(3) 0.067(2) Uani 1 1 d . . .
F4 F 0.0012(4) 1.0238(4) 0.3886(3) 0.083(3) Uani 1 1 d . . .
F5 F -0.0736(4) 1.0830(3) 0.3602(3) 0.073(2) Uani 1 1 d . . .
F3 F -0.0685(4) 0.9952(3) 0.3175(3) 0.087(3) Uani 1 1 d . . .
F8 F 0.0514(4) 0.9196(4) 0.1392(3) 0.078(3) Uani 1 1 d . . .
F6 F 0.0058(4) 1.1174(4) 0.3513(3) 0.099(3) Uani 1 1 d . . .
F11 F -0.0167(4) 0.9996(4) 0.1956(5) 0.116(4) Uani 1 1 d . . .
C132 C 0.8450(7) 0.8203(7) 0.1259(6) 0.085(5) Uiso 1 1 d D . .
H13A H 0.8806 0.8420 0.1371 0.128 Uiso 1 1 calc R . .
H13B H 0.8427 0.7936 0.1540 0.128 Uiso 1 1 calc R . .
H13C H 0.8147 0.8504 0.1174 0.128 Uiso 1 1 calc R . .
N1 N 0.8341(7) 0.7584(8) 0.0395(6) 0.116(6) Uiso 1 1 d D . .
C131 C 0.8403(8) 0.7827(8) 0.0798(6) 0.087(5) Uiso 1 1 d D . .
C133 C 0.3972(7) 0.3586(7) 0.1431(7) 0.083(3) Uiso 1 1 d D . .
F2 F 0.0114(5) 1.0321(5) 0.3089(4) 0.119(4) Uani 1 1 d . . .
C32 C 0.8928(6) 0.2267(6) 0.3232(7) 0.064(5) Uani 1 1 d . . .
H32 H 0.9207 0.1977 0.3402 0.077 Uiso 1 1 calc R . .
C33 C 0.8544(6) 0.2442(6) 0.3455(6) 0.059(4) Uani 1 1 d . . .
H33 H 0.8560 0.2272 0.3779 0.071 Uiso 1 1 calc R . .
C31 C 0.8907(6) 0.2510(6) 0.2764(7) 0.062(4) Uani 1 1 d . . .
H31 H 0.9171 0.2381 0.2611 0.075 Uiso 1 1 calc R . .
N2 N 0.3802(6) 0.3079(6) 0.1457(5) 0.083(3) Uiso 1 1 d D . .
C134 C 0.4190(7) 0.4206(6) 0.1398(6) 0.083(3) Uiso 1 1 d D . .
H13D H 0.3897 0.4460 0.1162 0.124 Uiso 1 1 calc R . .
H13E H 0.4501 0.4176 0.1266 0.124 Uiso 1 1 calc R . .
H13F H 0.4316 0.4395 0.1743 0.124 Uiso 1 1 calc R . .
N3 N 0.6647(8) 0.2502(8) -0.0313(7) 0.119(6) Uiso 1 1 d D . .
C136 C 0.7470(11) 0.2113(14) -0.0684(11) 0.201(13) Uiso 1 1 d D . .
H13G H 0.7420 0.1670 -0.0752 0.301 Uiso 1 1 calc R . .
H13H H 0.7844 0.2190 -0.0440 0.301 Uiso 1 1 calc R . .
H13I H 0.7422 0.2332 -0.1009 0.301 Uiso 1 1 calc R . .
C135 C 0.7039(13) 0.2345(17) -0.0446(15) 0.227(16) Uiso 1 1 d D . .

loop_
_atom_site_aniso_label
_atom_site_aniso_U_11
_atom_site_aniso_U_22
_atom_site_aniso_U_33
_atom_site_aniso_U_23
_atom_site_aniso_U_13
_atom_site_aniso_U_12
Ag1 0.0173(4) 0.0099(3) 0.0233(4) -0.0006(3) 0.0054(3) -0.0035(3)
S6 0.0150(13) 0.0115(10) 0.0244(13) -0.0028(9) 0.0016(10) -0.0032(9)
S8 0.0236(14) 0.0117(10) 0.0205(12) -0.0011(9) 0.0044(10) 0.0009(10)
S5 0.0162(13) 0.0095(10) 0.0254(13) -0.0013(9) 0.0021(10) -0.0017(9)
S2 0.0223(14) 0.0165(11) 0.0188(12) -0.0022(9) 0.0065(10) -0.0081(10)
S1 0.0223(13) 0.0164(11) 0.0186(12) 0.0011(9) 0.0058(10) -0.0088(10)
S7 0.0169(13) 0.0145(11) 0.0270(13) -0.0019(10) 0.0062(10) -0.0032(9)
S4 0.0264(14) 0.0173(11) 0.0188(12) -0.0045(9) 0.0096(11) -0.0120(10)
S3 0.0269(14) 0.0203(12) 0.0161(12) -0.0029(9) 0.0085(10) -0.0105(10)
C10 0.029(6) 0.005(4) 0.014(5) -0.007(3) 0.003(4) 0.001(4)
C9 0.015(5) 0.011(4) 0.015(5) -0.002(3) 0.004(4) -0.007(4)
C1 0.011(5) 0.008(4) 0.027(5) -0.003(4) 0.007(4) -0.006(3)
C2 0.014(5) 0.005(4) 0.014(4) 0.002(3) 0.003(4) -0.004(3)
C53 0.017(6) 0.011(4) 0.048(7) -0.002(4) 0.015(5) -0.002(4)
C47 0.019(5) 0.015(5) 0.018(5) 0.001(4) -0.006(4) -0.005(4)
C21 0.042(8) 0.037(7) 0.062(8) 0.008(6) 0.035(7) 0.008(6)
C11 0.004(4) 0.015(4) 0.014(4) 0.000(3) 0.002(3) 0.002(3)
C14 0.043(7) 0.009(4) 0.015(5) -0.001(4) 0.002(5) -0.012(4)
C3 0.024(5) 0.010(4) 0.015(5) -0.006(4) 0.004(4) -0.010(4)
C59 0.023(6) 0.016(5) 0.024(5) -0.001(4) 0.001(4) -0.014(4)
C46 0.038(7) 0.018(5) 0.024(5) -0.007(4) 0.016(5) -0.010(4)
C29 0.024(6) 0.016(5) 0.028(6) 0.003(4) -0.004(5) -0.012(4)
C18 0.031(6) 0.026(5) 0.035(6) -0.007(5) 0.012(5) 0.001(5)
C24 0.015(5) 0.027(5) 0.026(5) 0.001(4) 0.002(4) 0.005(4)
C6 0.014(5) 0.007(4) 0.036(6) -0.003(4) 0.006(4) -0.001(4)
C13 0.035(6) 0.014(4) 0.014(5) 0.000(4) 0.006(4) -0.007(4)
C12 0.024(5) 0.012(4) 0.009(4) -0.003(3) 0.002(4) -0.001(4)
C4 0.030(6) 0.014(4) 0.019(5) -0.003(4) 0.015(4) -0.009(4)
C5 0.021(5) 0.015(4) 0.013(5) 0.001(4) 0.003(4) -0.004(4)
C23 0.015(5) 0.007(4) 0.026(5) 0.000(4) 0.004(4) -0.004(4)
C8 0.028(6) 0.024(5) 0.033(6) -0.010(4) 0.008(5) -0.015(5)
C40 0.036(7) 0.039(6) 0.033(6) 0.003(5) 0.018(5) 0.009(5)
C17 0.021(6) 0.023(5) 0.021(5) -0.004(4) 0.005(4) -0.002(4)
C52 0.040(7) 0.023(5) 0.035(6) 0.001(5) 0.005(5) 0.000(5)
C41 0.017(5) 0.026(5) 0.027(5) -0.007(4) 0.004(4) -0.006(4)
C54 0.045(7) 0.025(5) 0.043(7) -0.002(5) 0.028(6) -0.003(5)
C26 0.020(6) 0.034(6) 0.030(6) 0.006(5) -0.002(5) 0.001(5)
C39 0.056(9) 0.050(8) 0.051(8) 0.011(6) 0.032(7) 0.027(7)
C27 0.048(8) 0.025(6) 0.037(7) 0.005(5) 0.012(6) 0.018(5)
C30 0.022(6) 0.027(6) 0.055(7) -0.007(5) 0.003(5) -0.002(5)
C56 0.052(9) 0.020(6) 0.102(12) 0.012(7) 0.064(9) 0.007(6)
C45 0.069(10) 0.035(6) 0.040(7) -0.004(5) 0.031(7) -0.021(6)
C49 0.072(10) 0.034(6) 0.026(6) 0.014(5) 0.001(6) -0.009(7)
C35 0.022(6) 0.028(5) 0.027(6) 0.001(4) 0.014(5) -0.005(4)
C48 0.040(7) 0.044(7) 0.039(7) 0.019(6) 0.005(6) -0.011(6)
C42 0.051(8) 0.022(5) 0.037(7) -0.007(5) 0.022(6) 0.000(5)
C25 0.026(6) 0.048(7) 0.023(6) 0.006(5) 0.006(5) -0.003(5)
C7 0.024(6) 0.024(5) 0.023(5) -0.005(4) 0.003(4) -0.008(4)
C64 0.045(7) 0.038(6) 0.027(6) 0.006(5) 0.017(5) -0.003(5)
C44 0.050(8) 0.043(7) 0.046(7) -0.032(6) 0.031(6) -0.020(6)
C28 0.042(7) 0.022(5) 0.023(5) -0.009(4) 0.009(5) 0.006(5)
C19 0.033(7) 0.031(6) 0.042(7) -0.002(5) 0.026(6) -0.001(5)
C15 0.037(7) 0.028(5) 0.026(6) -0.009(4) 0.008(5) -0.014(5)
C36 0.034(7) 0.049(7) 0.031(6) -0.010(5) 0.010(5) -0.021(6)
C60 0.034(7) 0.019(5) 0.032(6) 0.009(4) -0.001(5) 0.002(5)
C37 0.058(9) 0.052(8) 0.031(7) -0.015(6) 0.020(7) -0.015(7)
C43 0.048(8) 0.049(7) 0.051(8) -0.022(6) 0.033(7) -0.004(6)
C16 0.047(7) 0.012(5) 0.039(6) -0.002(4) 0.008(6) -0.003(5)
C57 0.036(8) 0.033(7) 0.097(12) 0.002(7) 0.034(8) 0.006(6)
C50 0.037(7) 0.015(5) 0.038(7) 0.005(5) -0.023(6) 0.000(5)
C51 0.031(7) 0.027(6) 0.051(8) 0.006(5) -0.003(6) 0.006(5)
C61 0.042(8) 0.027(6) 0.050(8) 0.009(6) -0.004(6) -0.007(5)
C38 0.099(13) 0.037(7) 0.038(8) -0.009(6) 0.048(8) -0.006(7)
C22 0.041(7) 0.025(5) 0.053(7) 0.000(5) 0.026(6) -0.005(5)
C58 0.028(7) 0.023(5) 0.061(8) 0.004(5) 0.022(6) 0.000(5)
C55 0.072(10) 0.026(6) 0.054(8) 0.002(5) 0.040(8) -0.006(6)
C20 0.030(7) 0.042(7) 0.052(7) -0.028(6) 0.025(6) -0.009(5)
C63 0.059(9) 0.049(7) 0.029(7) 0.001(6) 0.018(6) -0.018(7)
C34 0.029(7) 0.043(7) 0.053(8) 0.016(6) -0.001(6) -0.018(6)
C62 0.054(9) 0.040(7) 0.036(7) 0.007(6) -0.003(6) -0.025(7)
Ag2 0.0193(4) 0.0219(4) 0.0350(5) -0.0093(3) 0.0075(3) 0.0020(3)
S9 0.0333(16) 0.0108(11) 0.0287(14) 0.0006(10) 0.0125(12) 0.0005(10)
S16 0.0277(15) 0.0214(12) 0.0198(13) 0.0054(10) 0.0062(11) 0.0027(11)
S14 0.0321(16) 0.0301(14) 0.0190(13) 0.0033(11) 0.0061(11) -0.0007(12)
S12 0.057(2) 0.0140(12) 0.0324(15) -0.0006(11) 0.0201(14) -0.0023(12)
S11 0.0489(19) 0.0147(12) 0.0288(14) 0.0008(10) 0.0140(13) 0.0021(12)
S13 0.0382(17) 0.0186(12) 0.0219(13) 0.0013(10) 0.0022(12) 0.0048(11)
S15 0.0434(18) 0.0253(13) 0.0191(13) 0.0025(11) 0.0057(12) 0.0042(12)
S10 0.0443(18) 0.0152(12) 0.0490(18) -0.0048(12) 0.0268(15) -0.0067(12)
C67 0.023(6) 0.022(5) 0.020(5) -0.007(4) 0.013(4) -0.006(4)
C66 0.034(6) 0.018(5) 0.033(6) -0.003(4) 0.022(5) 0.000(4)
C69 0.078(9) 0.006(4) 0.017(5) -0.002(4) 0.025(5) -0.001(5)
C89 0.025(6) 0.020(5) 0.031(6) 0.001(4) 0.010(5) 0.001(4)
C79 0.034(6) 0.017(5) 0.029(6) 0.008(4) 0.015(5) 0.000(4)
C82 0.012(5) 0.020(5) 0.020(5) -0.001(4) 0.002(4) 0.002(4)
C71 0.066(9) 0.013(5) 0.020(5) 0.003(4) 0.007(5) 0.008(5)
C75 0.022(6) 0.019(5) 0.017(5) -0.002(4) -0.002(4) -0.002(4)
C94 0.027(6) 0.026(5) 0.042(7) -0.004(5) 0.011(5) -0.004(5)
C111 0.024(6) 0.018(5) 0.027(6) 0.002(4) 0.006(4) 0.001(4)
C90 0.014(5) 0.031(6) 0.033(6) 0.001(5) 0.001(5) -0.009(4)
C88 0.028(6) 0.004(4) 0.019(5) -0.002(3) 0.005(4) 0.005(4)
C78 0.034(6) 0.012(4) 0.027(6) 0.002(4) 0.013(5) -0.001(4)
C106 0.014(5) 0.012(4) 0.030(6) -0.002(4) 0.003(4) 0.004(4)
C93 0.025(6) 0.020(5) 0.030(6) 0.002(4) 0.004(5) 0.007(4)
C91 0.041(7) 0.014(5) 0.024(6) -0.002(4) 0.003(5) -0.002(5)
C68 0.043(7) 0.015(5) 0.022(5) -0.004(4) 0.019(5) -0.007(5)
C83 0.032(6) 0.009(4) 0.049(7) 0.001(4) 0.022(5) -0.006(4)
C95 0.034(7) 0.034(6) 0.055(8) 0.019(6) 0.011(6) 0.010(5)
C100 0.015(5) 0.015(5) 0.049(7) -0.005(5) 0.007(5) -0.007(4)
C110 0.045(8) 0.023(5) 0.033(6) -0.003(5) 0.005(6) -0.002(5)
C118 0.025(6) 0.015(5) 0.039(6) -0.006(4) 0.006(5) 0.008(4)
C76 0.031(6) 0.020(5) 0.016(5) 0.003(4) 0.000(4) -0.002(4)
C101 0.052(8) 0.031(6) 0.049(8) -0.011(5) 0.017(7) -0.011(6)
C70 0.073(9) 0.009(4) 0.018(5) 0.002(4) 0.017(6) 0.001(5)
C92 0.037(7) 0.015(5) 0.027(6) -0.006(4) 0.014(5) 0.002(4)
C87 0.042(7) 0.010(4) 0.025(5) -0.004(4) 0.010(5) -0.004(4)
C129 0.069(9) 0.028(6) 0.033(7) -0.010(5) 0.016(6) -0.011(6)
C81 0.046(8) 0.025(5) 0.040(7) -0.002(5) 0.016(6) -0.002(5)
C77 0.042(7) 0.027(5) 0.013(5) 0.007(4) 0.007(5) -0.004(5)
C109 0.027(6) 0.022(5) 0.043(7) -0.015(5) 0.007(5) -0.009(5)
C105 0.034(7) 0.024(5) 0.041(7) 0.008(5) -0.005(5) -0.002(5)
C107 0.028(6) 0.031(5) 0.023(5) -0.001(4) 0.013(5) -0.002(5)
C108 0.035(7) 0.029(6) 0.035(6) 0.011(5) 0.011(5) -0.008(5)
C80 0.024(6) 0.031(6) 0.033(6) 0.001(5) 0.012(5) -0.001(5)
C84 0.058(9) 0.017(5) 0.060(8) -0.004(5) 0.039(7) 0.003(5)
C104 0.023(7) 0.020(6) 0.081(10) 0.011(6) 0.000(7) 0.002(5)
C128 0.045(8) 0.033(6) 0.040(7) 0.005(5) 0.018(6) 0.007(5)
C112 0.020(6) 0.028(5) 0.032(6) 0.004(5) 0.003(5) 0.008(5)
C113 0.036(7) 0.043(7) 0.034(6) 0.012(5) 0.019(5) 0.026(5)
C117 0.033(7) 0.038(7) 0.045(7) 0.005(5) 0.010(6) -0.004(5)
C86 0.034(7) 0.019(5) 0.040(7) 0.008(5) 0.005(5) -0.002(5)
C73 0.079(10) 0.020(5) 0.032(7) 0.007(5) 0.012(6) 0.014(6)
C98 0.042(8) 0.031(6) 0.055(8) 0.008(6) 0.023(6) 0.005(5)
C96 0.040(8) 0.044(7) 0.048(8) 0.015(6) 0.005(6) -0.007(6)
C74 0.019(5) 0.020(5) 0.026(6) 0.003(4) 0.000(4) -0.004(4)
C122 0.025(7) 0.025(6) 0.072(9) 0.022(6) -0.001(6) 0.009(5)
C124 0.038(7) 0.044(7) 0.025(6) -0.009(5) 0.012(5) -0.009(6)
C99 0.038(7) 0.030(6) 0.044(7) 0.011(5) 0.006(6) 0.001(5)
C72 0.074(10) 0.021(5) 0.032(6) 0.001(5) 0.006(6) 0.001(6)
C126 0.101(14) 0.079(11) 0.051(9) -0.014(8) 0.042(9) -0.010(10)
C114 0.047(9) 0.063(9) 0.041(8) 0.006(6) 0.020(7) 0.027(7)
C97 0.033(7) 0.060(8) 0.041(7) 0.010(6) 0.010(6) 0.003(6)
C119 0.048(8) 0.049(7) 0.025(6) -0.013(5) 0.002(5) -0.007(6)
C103 0.031(7) 0.040(7) 0.053(8) -0.012(6) -0.007(6) 0.014(6)
C123 0.034(7) 0.035(6) 0.031(6) 0.005(5) -0.003(5) -0.004(5)
C85 0.041(7) 0.027(5) 0.041(7) 0.022(5) 0.025(6) 0.007(5)
C115 0.037(8) 0.092(11) 0.055(9) 0.024(8) 0.033(7) 0.012(8)
C102 0.045(8) 0.050(7) 0.039(7) -0.004(6) 0.010(6) 0.004(6)
C127 0.050(9) 0.072(10) 0.055(9) 0.013(7) 0.035(7) 0.003(7)
C116 0.031(8) 0.071(10) 0.081(10) 0.025(8) 0.026(7) -0.006(7)
C121 0.037(8) 0.022(6) 0.072(10) -0.015(6) -0.008(7) 0.000(5)
C120 0.065(10) 0.058(9) 0.040(8) -0.028(7) -0.002(7) -0.015(8)
C125 0.062(10) 0.061(9) 0.056(9) -0.014(7) 0.036(8) 0.000(7)
P10 0.0324(17) 0.0293(15) 0.0355(17) -0.0033(13) 0.0060(14) -0.0018(13)
P9 0.050(2) 0.057(2) 0.0319(17) -0.0064(15) 0.0138(16) -0.0094(17)
F12 0.041(4) 0.033(4) 0.084(5) -0.010(4) 0.009(4) -0.007(3)
F9 0.063(5) 0.055(4) 0.052(4) 0.004(3) 0.002(4) -0.035(4)
F1 0.092(6) 0.054(4) 0.033(4) 0.008(3) 0.014(4) -0.012(4)
F7 0.067(7) 0.125(8) 0.132(9) 0.090(7) -0.038(6) -0.053(6)
F10 0.060(5) 0.087(6) 0.051(5) 0.024(4) 0.013(4) -0.012(4)
F4 0.068(6) 0.115(7) 0.055(5) 0.021(5) 0.005(4) -0.003(5)
F5 0.105(7) 0.057(5) 0.077(6) 0.010(4) 0.056(5) 0.005(5)
F3 0.113(8) 0.043(4) 0.079(6) -0.011(4) -0.006(5) -0.029(5)
F8 0.108(7) 0.066(5) 0.081(6) -0.038(4) 0.060(5) -0.022(5)
F6 0.125(9) 0.113(7) 0.054(5) -0.007(5) 0.024(5) -0.074(7)
F11 0.074(7) 0.070(6) 0.239(13) -0.065(7) 0.100(8) -0.017(5)
F2 0.109(9) 0.146(10) 0.121(9) 0.048(7) 0.063(7) 0.064(8)
C32 0.037(9) 0.022(6) 0.098(12) 0.011(7) -0.024(8) -0.006(6)
C33 0.045(9) 0.049(8) 0.061(9) 0.036(7) -0.012(7) -0.011(7)
C31 0.037(9) 0.029(7) 0.104(13) -0.014(8) 0.003(8) 0.008(6)

loop_
_atom_type_symbol
_atom_type_description
_atom_type_scat_dispersion_real
_atom_type_scat_dispersion_imag
_atom_type_scat_source
C C 0.0033 0.0016 'International Tables Vol C Tables 4.2.6.8 and 6.1.1.4'
H H 0.0000 0.0000 'International Tables Vol C Tables 4.2.6.8 and 6.1.1.4'
F F 0.0171 0.0103 'International Tables Vol C Tables 4.2.6.8 and 6.1.1.4'
P P 0.1023 0.0942 'International Tables Vol C Tables 4.2.6.8 and 6.1.1.4'
S S 0.1246 0.1234 'International Tables Vol C Tables 4.2.6.8 and 6.1.1.4'
Ag Ag -0.8971 1.1015 'International Tables Vol C Tables 4.2.6.8 and 6.1.1.4'
N N 0.0061 0.0033 'International Tables Vol C Tables 4.2.6.8 and 6.1.1.4'
Cl Cl 0.1484 0.1585 'International Tables Vol C Tables 4.2.6.8 and 6.1.1.4'

loop_
_geom_angle_atom_site_label_1
_geom_angle_atom_site_label_2
_geom_angle_atom_site_label_3
_geom_angle
_geom_angle_site_symmetry_1
_geom_angle_site_symmetry_3
_geom_angle_publ_flag
P3 Ag1 P1 124.54(8) . . ?
P3 Ag1 P4 85.64(8) . . ?
P1 Ag1 P4 126.39(9) . . ?
P3 Ag1 P2 126.09(9) . . ?
P1 Ag1 P2 85.93(9) . . ?
P4 Ag1 P2 112.40(8) . . ?
C47 P3 C41 104.5(5) . . ?
C47 P3 C9 103.7(4) . . ?
C41 P3 C9 104.3(4) . . ?
C47 P3 Ag1 127.3(3) . . ?
C41 P3 Ag1 111.8(3) . . ?
C9 P3 Ag1 102.8(3) . . ?
C9 S6 C11 95.3(4) . . ?
C35 P2 C1 102.3(4) . . ?
C35 P2 C29 106.9(5) . . ?
C1 P2 C29 102.5(4) . . ?
C35 P2 Ag1 132.5(3) . . ?
C1 P2 Ag1 102.3(3) . . ?
C29 P2 Ag1 106.6(3) . . ?
C12 S8 C14 95.4(4) . . ?
C11 S5 C10 95.6(4) . . ?
C1 S2 C3 94.5(4) . . ?
C2 S1 C3 94.2(4) . . ?
C10 P4 C53 105.2(4) . . ?
C10 P4 C59 101.6(4) . . ?
C53 P4 C59 107.1(5) . . ?
C10 P4 Ag1 102.5(3) . . ?
C53 P4 Ag1 119.4(3) . . ?
C59 P4 Ag1 118.4(3) . . ?
C23 P1 C17 106.6(4) . . ?
C23 P1 C2 104.7(4) . . ?
C17 P1 C2 102.7(4) . . ?
C23 P1 Ag1 111.6(3) . . ?
C17 P1 Ag1 124.8(3) . . ?
C2 P1 Ag1 104.3(3) . . ?
C12 S7 C13 96.1(4) . . ?
C4 S4 C5 95.7(4) . . ?
C4 S3 C6 95.3(5) . . ?
C9 C10 S5 116.9(7) . . ?
C9 C10 P4 123.3(6) . . ?
S5 C10 P4 119.5(5) . . ?
C10 C9 S6 117.5(6) . . ?
C10 C9 P3 123.8(6) . . ?
S6 C9 P3 118.7(5) . . ?
C2 C1 S2 116.6(6) . . ?
C2 C1 P2 125.1(6) . . ?
S2 C1 P2 118.3(5) . . ?
C1 C2 S1 117.4(6) . . ?
C1 C2 P1 122.3(6) . . ?
S1 C2 P1 120.3(5) . . ?
C54 C53 C58 118.0(10) . . ?
C54 C53 P4 122.9(8) . . ?
C58 C53 P4 118.7(8) . . ?
C48 C47 C52 119.5(9) . . ?
C48 C47 P3 118.1(8) . . ?
C52 C47 P3 122.4(8) . . ?
C20 C21 C22 119.8(11) . . ?
C12 C11 S5 123.6(7) . . ?
C12 C11 S6 121.9(7) . . ?
S5 C11 S6 114.5(5) . . ?
C13 C14 C16 127.1(9) . . ?
C13 C14 S8 117.3(7) . . ?
C16 C14 S8 115.6(8) . . ?
C4 C3 S2 122.5(7) . . ?
C4 C3 S1 123.4(7) . . ?
S2 C3 S1 114.1(5) . . ?
C64 C59 C60 118.5(9) . . ?
C64 C59 P4 116.8(8) . . ?
C60 C59 P4 124.6(8) . . ?
C41 C46 C45 119.7(9) . . ?
C30 C29 C34 119.8(10) . . ?
C30 C29 P2 118.4(8) . . ?
C34 C29 P2 121.1(9) . . ?
C19 C18 C17 122.2(10) . . ?
C25 C24 C23 120.9(9) . . ?
C5 C6 C8 127.7(9) . . ?
C5 C6 S3 117.6(7) . . ?
C8 C6 S3 114.4(7) . . ?
C14 C13 C15 128.5(8) . . ?
C14 C13 S7 116.5(7) . . ?
C15 C13 S7 115.1(7) . . ?
C11 C12 S7 122.6(7) . . ?
C11 C12 S8 122.6(7) . . ?
S7 C12 S8 114.7(5) . . ?
C3 C4 S3 123.9(7) . . ?
C3 C4 S4 122.1(7) . . ?
S3 C4 S4 114.0(5) . . ?
C6 C5 C7 127.1(9) . . ?
C6 C5 S4 116.2(7) . . ?
C7 C5 S4 116.6(7) . . ?
C28 C23 C24 117.8(8) . . ?
C28 C23 P1 119.6(7) . . ?
C24 C23 P1 121.7(7) . . ?
C35 C40 C39 119.4(11) . . ?
C22 C17 C18 118.3(9) . . ?
C22 C17 P1 116.8(8) . . ?
C18 C17 P1 124.9(7) . . ?
C51 C52 C47 120.4(11) . . ?
C46 C41 C42 119.2(9) . . ?
C46 C41 P3 124.7(8) . . ?
C42 C41 P3 115.7(8) . . ?
C53 C54 C55 121.8(12) . . ?
C27 C26 C25 120.4(10) . . ?
C38 C39 C40 119.7(12) . . ?
C26 C27 C28 119.8(10) . . ?
C29 C30 C31 119.0(12) . . ?
C57 C56 C55 120.7(11) . . ?
C44 C45 C46 120.3(10) . . ?
C50 C49 C48 121.3(12) . . ?
C40 C35 C36 118.8(10) . . ?
C40 C35 P2 117.0(8) . . ?
C36 C35 P2 124.2(8) . . ?
C47 C48 C49 118.2(12) . . ?
C43 C42 C41 120.3(10) . . ?
C24 C25 C26 119.4(10) . . ?
C59 C64 C63 122.1(11) . . ?
C43 C44 C45 120.6(11) . . ?
C27 C28 C23 121.7(9) . . ?
C18 C19 C20 119.3(10) . . ?
C37 C36 C35 120.7(11) . . ?
C59 C60 C61 120.0(11) . . ?
C38 C37 C36 120.5(11) . . ?
C44 C43 C42 120.0(11) . . ?
C56 C57 C58 120.6(13) . . ?
C49 C50 C51 121.2(10) . . ?
C50 C51 C52 119.3(11) . . ?
C62 C61 C60 119.8(11) . . ?
C37 C38 C39 120.8(11) . . ?
C17 C22 C21 119.5(10) . . ?
C57 C58 C53 120.8(12) . . ?
C56 C55 C54 118.1(12) . . ?
C19 C20 C21 120.7(10) . . ?
C62 C63 C64 118.2(12) . . ?
C33 C34 C29 118.6(13) . . ?
C61 C62 C63 121.2(11) . . ?
P7 Ag2 P5 121.51(9) . . ?
P7 Ag2 P6 134.50(10) . . ?
P5 Ag2 P6 84.66(9) . . ?
P7 Ag2 P8 85.50(9) . . ?
P5 Ag2 P8 118.52(9) . . ?
P6 Ag2 P8 115.86(9) . . ?
C112 P7 C106 107.1(5) . . ?
C112 P7 C75 101.6(5) . . ?
C106 P7 C75 102.3(4) . . ?
C112 P7 Ag2 123.8(3) . . ?
C106 P7 Ag2 115.0(3) . . ?
C75 P7 Ag2 103.8(3) . . ?
C67 S9 C68 96.9(5) . . ?
C88 P5 C82 102.4(4) . . ?
C88 P5 C67 104.0(4) . . ?
C82 P5 C67 105.4(4) . . ?
C88 P5 Ag2 123.9(3) . . ?
C82 P5 Ag2 115.5(3) . . ?
C67 P5 Ag2 103.8(3) . . ?
C77 S16 C78 96.0(5) . . ?
C124 P8 C118 105.6(5) . . ?
C124 P8 C74 105.6(5) . . ?
C118 P8 C74 102.9(4) . . ?
C124 P8 Ag2 121.2(4) . . ?
C118 P8 Ag2 116.4(3) . . ?
C74 P8 Ag2 103.0(3) . . ?
C76 S14 C74 93.5(5) . . ?
C66 P6 C100 103.1(4) . . ?
C66 P6 C94 102.1(5) . . ?
C100 P6 C94 108.7(5) . . ?
C66 P6 Ag2 103.9(3) . . ?
C100 P6 Ag2 112.4(3) . . ?
C94 P6 Ag2 123.9(3) . . ?
C70 S12 C69 95.9(5) . . ?
C69 S11 C71 96.7(5) . . ?
C76 S13 C75 94.3(4) . . ?
C79 S15 C77 96.4(5) . . ?
C68 S10 C66 96.4(5) . . ?
C66 C67 S9 116.0(7) . . ?
C66 C67 P5 123.6(8) . . ?
S9 C67 P5 120.4(5) . . ?
C67 C66 S10 117.8(8) . . ?
C67 C66 P6 123.5(7) . . ?
S10 C66 P6 118.7(6) . . ?
C68 C69 S11 124.4(8) . . ?
C68 C69 S12 122.1(9) . . ?
S11 C69 S12 113.4(6) . . ?
C90 C89 C88 121.4(9) . . ?
C78 C79 C81 127.2(10) . . ?
C78 C79 S15 117.1(8) . . ?
C81 C79 S15 115.6(8) . . ?
C83 C82 C87 118.0(9) . . ?
C83 C82 P5 123.2(7) . . ?
C87 C82 P5 118.5(7) . . ?
C70 C71 C73 128.9(9) . . ?
C70 C71 S11 116.4(9) . . ?
C73 C71 S11 114.8(8) . . ?
C74 C75 S13 116.5(7) . . ?
C74 C75 P7 125.2(7) . . ?
S13 C75 P7 118.4(5) . . ?
C99 C94 C95 119.4(11) . . ?
C99 C94 P6 117.8(8) . . ?
C95 C94 P6 122.6(9) . . ?
C110 C111 C106 120.4(9) . . ?
C89 C90 C91 119.5(10) . . ?
C89 C88 C93 117.4(8) . . ?
C89 C88 P5 123.6(7) . . ?
C93 C88 P5 119.0(7) . . ?
C79 C78 C80 126.3(9) . . ?
C79 C78 S16 116.2(8) . . ?
C80 C78 S16 117.2(7) . . ?
C107 C106 C111 119.0(9) . . ?
C107 C106 P7 118.6(7) . . ?
C111 C106 P7 121.6(7) . . ?
C92 C93 C88 120.6(10) . . ?
C92 C91 C90 121.4(9) . . ?
C69 C68 S10 123.9(8) . . ?
C69 C68 S9 123.8(9) . . ?
S10 C68 S9 112.3(5) . . ?
C84 C83 C82 119.8(9) . . ?
C96 C95 C94 119.8(12) . . ?
C105 C100 C101 120.4(11) . . ?
C105 C100 P6 123.6(9) . . ?
C101 C100 P6 115.5(8) . . ?
C111 C110 C109 119.9(10) . . ?
C123 C118 C119 118.0(10) . . ?
C123 C118 P8 118.7(8) . . ?
C119 C118 P8 123.4(9) . . ?
C77 C76 S13 121.0(8) . . ?
C77 C76 S14 125.5(7) . . ?
S13 C76 S14 113.4(6) . . ?
C100 C101 C102 117.7(11) . . ?
C71 C70 C72 127.6(11) . . ?
C71 C70 S12 117.5(7) . . ?
C72 C70 S12 115.0(9) . . ?
C91 C92 C93 119.6(9) . . ?
C86 C87 C82 120.9(9) . . ?
C124 C129 C128 123.0(11) . . ?
C76 C77 S15 122.0(7) . . ?
C76 C77 S16 125.4(8) . . ?
S15 C77 S16 112.6(6) . . ?
C108 C109 C110 121.4(10) . . ?
C100 C105 C104 121.5(12) . . ?
C106 C107 C108 119.6(9) . . ?
C109 C108 C107 119.6(9) . . ?
C83 C84 C85 120.8(10) . . ?
C105 C104 C103 120.0(11) . . ?
C127 C128 C129 117.8(11) . . ?
C117 C112 C113 118.5(10) . . ?
C117 C112 P7 117.3(8) . . ?
C113 C112 P7 123.8(8) . . ?
C114 C113 C112 118.7(12) . . ?
C112 C117 C116 120.2(12) . . ?
C85 C86 C87 121.5(9) . . ?
C97 C98 C99 120.7(12) . . ?
C97 C96 C95 119.2(12) . . ?
C75 C74 S14 117.1(7) . . ?
C75 C74 P8 122.5(7) . . ?
S14 C74 P8 120.4(5) . . ?
C121 C122 C123 118.8(12) . . ?
C129 C124 C125 117.0(11) . . ?
C129 C124 P8 123.7(9) . . ?
C125 C124 P8 118.6(9) . . ?
C94 C99 C98 121.2(11) . . ?
C125 C126 C127 118.6(13) . . ?
C115 C114 C113 122.9(12) . . ?
C98 C97 C96 119.7(12) . . ?
C118 C119 C120 118.6(12) . . ?
C102 C103 C104 118.5(12) . . ?
C122 C123 C118 123.1(11) . . ?
C86 C85 C84 119.1(10) . . ?
C114 C115 C116 119.1(12) . . ?
C103 C102 C101 121.7(13) . . ?
C128 C127 C126 122.0(12) . . ?
C115 C116 C117 120.5(13) . . ?
C122 C121 C120 120.1(11) . . ?
C121 C120 C119 121.4(12) . . ?
C126 C125 C124 121.2(13) . . ?
F11 P10 F7 90.0(7) . . ?
F11 P10 F10 90.3(6) . . ?
F7 P10 F10 177.3(5) . . ?
F11 P10 F9 89.9(5) . . ?
F7 P10 F9 91.3(4) . . ?
F10 P10 F9 91.4(4) . . ?
F11 P10 F8 178.8(5) . . ?
F7 P10 F8 89.9(6) . . ?
F10 P10 F8 89.7(5) . . ?
F9 P10 F8 91.4(4) . . ?
F11 P10 F12 91.8(4) . . ?
F7 P10 F12 87.6(4) . . ?
F10 P10 F12 89.7(4) . . ?
F9 P10 F12 178.0(5) . . ?
F8 P10 F12 86.9(4) . . ?
F2 P9 F5 177.8(6) . . ?
F2 P9 F6 88.8(7) . . ?
F5 P9 F6 89.7(5) . . ?
F2 P9 F3 91.8(6) . . ?
F5 P9 F3 89.7(5) . . ?
F6 P9 F3 177.8(5) . . ?
F2 P9 F1 89.7(5) . . ?
F5 P9 F1 92.0(5) . . ?
F6 P9 F1 90.1(5) . . ?
F3 P9 F1 92.1(4) . . ?
F2 P9 F4 91.4(5) . . ?
F5 P9 F4 86.9(5) . . ?
F6 P9 F4 90.3(5) . . ?
F3 P9 F4 87.5(5) . . ?
F1 P9 F4 178.8(5) . . ?
N1 C131 C132 172(2) . . ?
N2 C133 C134 179(2) . . ?
C31 C32 C33 119.9(13) . . ?
C32 C33 C34 121.0(13) . . ?
C32 C31 C30 121.6(14) . . ?
N3 C135 C136 172(4) . . ?

loop_
_geom_bond_atom_site_label_1
_geom_bond_atom_site_label_2
_geom_bond_distance
_geom_bond_site_symmetry_2
_geom_bond_publ_flag
Ag1 P3 2.457(3) . ?
Ag1 P1 2.459(3) . ?
Ag1 P4 2.494(3) . ?
Ag1 P2 2.498(3) . ?
P3 C47 1.812(9) . ?
P3 C41 1.828(10) . ?
P3 C9 1.831(8) . ?
S6 C9 1.748(9) . ?
S6 C11 1.763(8) . ?
P2 C35 1.805(10) . ?
P2 C1 1.818(9) . ?
P2 C29 1.826(10) . ?
S8 C12 1.754(9) . ?
S8 C14 1.763(10) . ?
S5 C11 1.751(8) . ?
S5 C10 1.754(8) . ?
S2 C1 1.753(8) . ?
S2 C3 1.755(9) . ?
S1 C2 1.750(8) . ?
S1 C3 1.759(9) . ?
P4 C10 1.814(9) . ?
P4 C53 1.817(10) . ?
P4 C59 1.821(10) . ?
P1 C23 1.810(9) . ?
P1 C17 1.814(10) . ?
P1 C2 1.819(8) . ?
S7 C12 1.733(10) . ?
S7 C13 1.768(9) . ?
S4 C4 1.757(9) . ?
S4 C5 1.763(9) . ?
S3 C4 1.749(9) . ?
S3 C6 1.761(9) . ?
C10 C9 1.352(12) . ?
C1 C2 1.358(12) . ?
C53 C54 1.356(14) . ?
C53 C58 1.400(14) . ?
C47 C48 1.386(14) . ?
C47 C52 1.393(14) . ?
C21 C20 1.386(15) . ?
C21 C22 1.398(15) . ?
C11 C12 1.353(11) . ?
C14 C13 1.340(14) . ?
C14 C16 1.495(12) . ?
C3 C4 1.347(12) . ?
C59 C64 1.377(14) . ?
C59 C60 1.389(13) . ?
C46 C41 1.363(13) . ?
C46 C45 1.395(14) . ?
C29 C30 1.359(15) . ?
C29 C34 1.400(14) . ?
C18 C19 1.356(14) . ?
C18 C17 1.401(13) . ?
C24 C25 1.376(13) . ?
C24 C23 1.401(12) . ?
C6 C5 1.345(12) . ?
C6 C8 1.505(13) . ?
C13 C15 1.486(14) . ?
C5 C7 1.497(12) . ?
C23 C28 1.386(13) . ?
C40 C35 1.389(14) . ?
C40 C39 1.420(15) . ?
C17 C22 1.387(14) . ?
C52 C51 1.390(14) . ?
C41 C42 1.397(13) . ?
C54 C55 1.402(15) . ?
C26 C27 1.358(14) . ?
C26 C25 1.401(14) . ?
C39 C38 1.377(17) . ?
C27 C28 1.380(14) . ?
C30 C31 1.399(16) . ?
C56 C57 1.345(18) . ?
C56 C55 1.390(18) . ?
C45 C44 1.374(15) . ?
C49 C50 1.348(17) . ?
C49 C48 1.400(15) . ?
C35 C36 1.398(14) . ?
C42 C43 1.387(15) . ?
C64 C63 1.386(14) . ?
C44 C43 1.344(16) . ?
C19 C20 1.369(15) . ?
C36 C37 1.384(16) . ?
C60 C61 1.392(15) . ?
C37 C38 1.351(18) . ?
C57 C58 1.368(16) . ?
C50 C51 1.353(16) . ?
C61 C62 1.371(17) . ?
C63 C62 1.378(17) . ?
C34 C33 1.398(17) . ?
Ag2 P7 2.461(3) . ?
Ag2 P5 2.474(3) . ?
Ag2 P6 2.493(3) . ?
Ag2 P8 2.513(3) . ?
P7 C112 1.805(11) . ?
P7 C106 1.806(9) . ?
P7 C75 1.807(9) . ?
S9 C67 1.757(10) . ?
S9 C68 1.773(9) . ?
P5 C88 1.796(9) . ?
P5 C82 1.817(9) . ?
P5 C67 1.818(9) . ?
S16 C77 1.766(10) . ?
S16 C78 1.768(10) . ?
P8 C124 1.802(11) . ?
P8 C118 1.821(10) . ?
P8 C74 1.830(10) . ?
S14 C76 1.765(10) . ?
S14 C74 1.765(9) . ?
P6 C66 1.804(11) . ?
P6 C100 1.843(11) . ?
P6 C94 1.850(11) . ?
S12 C70 1.762(12) . ?
S12 C69 1.762(9) . ?
S11 C69 1.728(13) . ?
S11 C71 1.773(10) . ?
S13 C76 1.749(9) . ?
S13 C75 1.756(10) . ?
S15 C79 1.748(11) . ?
S15 C77 1.758(11) . ?
S10 C68 1.757(11) . ?
S10 C66 1.759(9) . ?
C67 C66 1.343(13) . ?
C69 C68 1.327(14) . ?
C89 C90 1.369(13) . ?
C89 C88 1.389(13) . ?
C79 C78 1.353(13) . ?
C79 C81 1.491(14) . ?
C82 C83 1.388(12) . ?
C82 C87 1.394(12) . ?
C71 C70 1.317(16) . ?
C71 C73 1.488(16) . ?
C75 C74 1.351(13) . ?
C94 C99 1.307(15) . ?
C94 C95 1.413(14) . ?
C111 C110 1.365(14) . ?
C111 C106 1.412(13) . ?
C90 C91 1.387(14) . ?
C88 C93 1.421(13) . ?
C78 C80 1.496(13) . ?
C106 C107 1.390(13) . ?
C93 C92 1.380(13) . ?
C91 C92 1.354(14) . ?
C83 C84 1.381(14) . ?
C95 C96 1.400(16) . ?
C100 C105 1.352(14) . ?
C100 C101 1.397(15) . ?
C110 C109 1.380(15) . ?
C118 C123 1.373(14) . ?
C118 C119 1.382(14) . ?
C76 C77 1.320(14) . ?
C101 C102 1.410(15) . ?
C70 C72 1.496(13) . ?
C87 C86 1.361(14) . ?
C129 C124 1.332(15) . ?
C129 C128 1.437(16) . ?
C109 C108 1.361(14) . ?
C105 C104 1.364(16) . ?
C107 C108 1.408(14) . ?
C84 C85 1.385(13) . ?
C104 C103 1.408(17) . ?
C128 C127 1.318(16) . ?
C112 C117 1.361(14) . ?
C112 C113 1.417(14) . ?
C113 C114 1.370(16) . ?
C117 C116 1.391(16) . ?
C86 C85 1.344(14) . ?
C98 C97 1.348(16) . ?
C98 C99 1.409(15) . ?
C96 C97 1.381(17) . ?
C122 C121 1.350(17) . ?
C122 C123 1.358(15) . ?
C124 C125 1.404(15) . ?
C126 C125 1.383(18) . ?
C126 C127 1.395(19) . ?
C114 C115 1.324(18) . ?
C119 C120 1.386(16) . ?
C103 C102 1.358(16) . ?
C115 C116 1.375(19) . ?
C121 C120 1.364(18) . ?
P10 F11 1.546(8) . ?
P10 F7 1.564(8) . ?
P10 F10 1.570(7) . ?
P10 F9 1.580(7) . ?
P10 F8 1.587(8) . ?
P10 F12 1.601(7) . ?
P9 F2 1.531(10) . ?
P9 F5 1.561(8) . ?
P9 F6 1.570(9) . ?
P9 F3 1.579(8) . ?
P9 F1 1.585(7) . ?
P9 F4 1.599(8) . ?
C132 C131 1.443(13) . ?
N1 C131 1.161(13) . ?
C133 N2 1.169(12) . ?
C133 C134 1.442(13) . ?
C32 C31 1.34(2) . ?
C32 C33 1.35(2) . ?
N3 C135 1.200(16) . ?
C136 C135 1.509(16) . ?
